data_1555276
loop_
_publ_author_name
'Ganesh Kumar, Mothukuri'
'Gopi, Hosahudya N.'

_publ_section_title
;
 \g- and \b-Peptide Foldamers from Common Multifaceted Building Blocks:
 Synthesis and Structural Characterization.
;
_journal_issue 19
_journal_name_full 'Organic letters'
_journal_page_first 4738
_journal_page_last 4741
_journal_paper_doi 10.1021/acs.orglett.5b02263
_journal_volume 17
_journal_year 2015
_chemical_compound_source synthesis
_chemical_formula_moiety 'C23 H42 N4 O9'
_chemical_formula_sum 'C23 H42 N4 O9'
_chemical_formula_weight 518.61
_chemical_name_common Boc-gV(NM)-gV(NM)-OEt
_chemical_name_systematic Boc-gV(NM)-gV(NM)-OEt
_space_group_IT_number 145
_space_group_name_Hall 'P 32'
_space_group_name_H-M_alt 'P 32'
_symmetry_cell_setting trigonal
_symmetry_Int_Tables_number 145
_symmetry_space_group_name_H-M 'P 32'
_atom_sites_solution_hydrogens geom
_atom_sites_solution_primary direct
_atom_sites_solution_secondary difmap
_audit_creation_method SHELXL-97
_cell_angle_alpha 90.00
_cell_angle_beta 90.00
_cell_angle_gamma 120.00
_cell_formula_units_Z 3
_cell_length_a 13.414(11)
_cell_length_b 13.414(11)
_cell_length_c 13.869(11)
_cell_measurement_temperature 100(2)
_cell_volume 2161(3)
_computing_structure_refinement 'SHELXL-97 (Sheldrick, 2008)'
_computing_structure_solution 'SHELXS-97 (Sheldrick, 2008)'
_diffrn_ambient_temperature 100(2)
_diffrn_measured_fraction_theta_full 0.961
_diffrn_measured_fraction_theta_max 0.961
_diffrn_measurement_device_type 'fine-focus sealed tube'
_diffrn_radiation_monochromator graphite
_diffrn_radiation_probe x-ray
_diffrn_radiation_type MoK\a
_diffrn_radiation_wavelength 0.71073
_diffrn_reflns_av_R_equivalents 0.1275
_diffrn_reflns_av_sigmaI/netI 0.1339
_diffrn_reflns_limit_h_max 17
_diffrn_reflns_limit_h_min -17
_diffrn_reflns_limit_k_max 17
_diffrn_reflns_limit_k_min -17
_diffrn_reflns_limit_l_max 16
_diffrn_reflns_limit_l_min -8
_diffrn_reflns_number 18901
_diffrn_reflns_theta_full 28.09
_diffrn_reflns_theta_max 28.09
_diffrn_reflns_theta_min 1.75
_exptl_absorpt_coefficient_mu 0.092
_exptl_absorpt_correction_T_max 0.993
_exptl_absorpt_correction_T_min 0.989
_exptl_absorpt_correction_type multi-scan
_exptl_absorpt_process_details SADABS
_exptl_crystal_density_diffrn 1.196
_exptl_crystal_density_method 'not measured'
_exptl_crystal_description rod
_exptl_crystal_F_000 840
_exptl_crystal_recrystallization_method 'slow evoporation'
_exptl_crystal_size_max 0.15
_exptl_crystal_size_mid 0.1
_exptl_crystal_size_min 0.08
_refine_diff_density_max 0.356
_refine_diff_density_min -0.368
_refine_diff_density_rms 0.088
_refine_ls_abs_structure_details 'Flack H D (1983), Acta Cryst. A39, 876-881'
_refine_ls_abs_structure_Flack 3.8(18)
_refine_ls_extinction_method none
_refine_ls_goodness_of_fit_ref 1.013
_refine_ls_hydrogen_treatment mixed
_refine_ls_matrix_type full
_refine_ls_number_parameters 333
_refine_ls_number_reflns 5339
_refine_ls_number_restraints 1
_refine_ls_restrained_S_all 1.013
_refine_ls_R_factor_all 0.1322
_refine_ls_R_factor_gt 0.0726
_refine_ls_shift/su_max 0.000
_refine_ls_shift/su_mean 0.000
_refine_ls_structure_factor_coef Fsqd
_refine_ls_weighting_details 'calc w=1/[\s^2^(Fo^2^)+(0.0804P)^2^+0.0000P] where P=(Fo^2^+2Fc^2^)/3'
_refine_ls_weighting_scheme calc
_refine_ls_wR_factor_gt 0.1610
_refine_ls_wR_factor_ref 0.1902
_reflns_number_gt 3163
_reflns_number_total 5339
_reflns_threshold_expression >2sigma(I)
_cod_data_source_file ol5b02263_si_003.cif
_cod_data_source_block MGK_P1
_cod_database_code 1555276

loop_
_symmetry_equiv_pos_as_xyz
'x, y, z'
'-y, x-y, z+2/3'
'-x+y, -x, z+1/3'

loop_
_atom_site_label
_atom_site_type_symbol
_atom_site_fract_x
_atom_site_fract_y
_atom_site_fract_z
_atom_site_U_iso_or_equiv
_atom_site_adp_type
_atom_site_occupancy
_atom_site_symmetry_multiplicity
_atom_site_calc_flag
_atom_site_refinement_flags
O1 O 0.2081(3) 0.3854(3) -0.2736(2) 0.0241(8) Uani 1 1 d .
O2 O -0.1376(3) 0.2031(3) 0.3086(3) 0.0303(9) Uani 1 1 d .
O3 O 0.0283(3) 0.3553(3) 0.3547(3) 0.0344(9) Uani 1 1 d .
O4 O -0.1078(3) -0.0759(3) 0.0888(3) 0.0350(10) Uani 1 1 d .
O5 O 0.0403(3) 0.0206(4) 0.1803(3) 0.0412(10) Uani 1 1 d .
O6 O 0.0593(3) 0.4857(3) 0.1378(3) 0.0232(8) Uani 1 1 d .
O7 O 0.0887(3) 0.3008(3) -0.1458(3) 0.0305(9) Uani 1 1 d .
O8 O 0.3811(3) 0.7416(3) 0.1079(3) 0.0277(9) Uani 1 1 d .
O9 O 0.4880(3) 0.8319(3) -0.0130(3) 0.0409(11) Uani 1 1 d .
N1 N 0.2808(3) 0.4226(3) -0.1269(3) 0.0217(9) Uani 1 1 d .
H1 H 0.3446 0.4638 -0.1571 0.026 Uiso 1 1 calc R
N2 N 0.0137(3) 0.3467(3) 0.0272(3) 0.0247(10) Uani 1 1 d .
H2 H 0.0329 0.3296 -0.0269 0.030 Uiso 1 1 calc R
N3 N -0.0249(4) 0.0143(4) 0.1163(4) 0.0326(11) Uani 1 1 d .
N4 N 0.4214(3) 0.7439(3) 0.0289(3) 0.0223(9) Uani 1 1 d .
C1 C 0.1833(5) 0.3789(5) -0.4387(4) 0.0408(15) Uani 1 1 d .
H1A H 0.2152 0.4609 -0.4377 0.061 Uiso 1 1 calc R
H1B H 0.1320 0.3469 -0.4927 0.061 Uiso 1 1 calc R
H1C H 0.2443 0.3616 -0.4446 0.061 Uiso 1 1 calc R
C2 C 0.1180(4) 0.3278(4) -0.3467(4) 0.0277(12) Uani 1 1 d .
C3 C 0.1853(4) 0.3643(4) -0.1792(4) 0.0243(11) Uani 1 1 d .
C4 C 0.2842(4) 0.4210(4) -0.0219(4) 0.0212(11) Uani 1 1 d .
H4A H 0.2122 0.3542 -0.0003 0.025 Uiso 1 1 calc R
C5 C 0.2867(4) 0.5288(4) 0.0187(4) 0.0218(11) Uani 1 1 d .
H5 H 0.2947 0.5282 0.0889 0.026 Uiso 1 1 calc R
C6 C 0.1774(4) 0.5337(4) -0.0029(4) 0.0215(11) Uani 1 1 d .
H6A H 0.1930 0.6119 0.0065 0.026 Uiso 1 1 calc R
H6B H 0.1565 0.5136 -0.0700 0.026 Uiso 1 1 calc R
C7 C 0.0774(4) 0.4536(4) 0.0601(4) 0.0212(11) Uani 1 1 d .
C8 C -0.0877(4) 0.2558(4) 0.0775(4) 0.0240(11) Uani 1 1 d .
H8 H -0.1138 0.2936 0.1234 0.029 Uiso 1 1 calc R
C9 C -0.0561(4) 0.1783(4) 0.1355(4) 0.0263(12) Uani 1 1 d .
H9 H -0.1271 0.1165 0.1639 0.032 Uiso 1 1 calc R
C10 C 0.0266(4) 0.2444(4) 0.2185(4) 0.0280(12) Uani 1 1 d .
H10A H 0.0575 0.1980 0.2437 0.034 Uiso 1 1 calc R
H10B H 0.0905 0.3145 0.1927 0.034 Uiso 1 1 calc R
C11 C -0.0251(4) 0.2760(4) 0.3002(4) 0.0260(12) Uani 1 1 d .
C12 C -0.1936(5) 0.2209(5) 0.3902(5) 0.0435(17) Uani 1 1 d .
H12A H -0.1927 0.2934 0.3839 0.052 Uiso 1 1 calc R
H12B H -0.1544 0.2226 0.4495 0.052 Uiso 1 1 calc R
C13 C -0.3151(5) 0.1225(5) 0.3916(5) 0.0442(16) Uani 1 1 d .
H13A H -0.3526 0.1214 0.3323 0.066 Uiso 1 1 calc R
H13B H -0.3556 0.1317 0.4448 0.066 Uiso 1 1 calc R
H13C H -0.3147 0.0515 0.3987 0.066 Uiso 1 1 calc R
C14 C -0.0056(5) 0.1219(5) 0.0695(5) 0.0359(14) Uani 1 1 d .
H14A H -0.0431 0.1047 0.0070 0.043 Uiso 1 1 calc R
H14B H 0.0761 0.1738 0.0601 0.043 Uiso 1 1 calc R
C15 C 0.0232(5) 0.3571(5) -0.3329(5) 0.0428(16) Uani 1 1 d .
H15A H -0.0212 0.3182 -0.2768 0.064 Uiso 1 1 calc R
H15B H -0.0259 0.3330 -0.3886 0.064 Uiso 1 1 calc R
H15C H 0.0568 0.4388 -0.3246 0.064 Uiso 1 1 calc R
C16 C 0.0710(6) 0.1986(5) -0.3427(4) 0.0386(15) Uani 1 1 d .
H16A H 0.1334 0.1832 -0.3474 0.058 Uiso 1 1 calc R
H16B H 0.0187 0.1622 -0.3954 0.058 Uiso 1 1 calc R
H16C H 0.0311 0.1689 -0.2828 0.058 Uiso 1 1 calc R
C17 C 0.3821(4) 0.4019(4) 0.0101(4) 0.0250(12) Uani 1 1 d .
H17 H 0.4512 0.4549 -0.0263 0.030 Uiso 1 1 calc R
C18 C 0.4096(5) 0.4246(5) 0.1166(4) 0.0339(13) Uani 1 1 d .
H18A H 0.3408 0.3797 0.1536 0.051 Uiso 1 1 calc R
H18B H 0.4395 0.5049 0.1298 0.051 Uiso 1 1 calc R
H18C H 0.4660 0.4036 0.1340 0.051 Uiso 1 1 calc R
C19 C 0.3527(5) 0.2797(5) -0.0140(5) 0.0387(15) Uani 1 1 d .
H19A H 0.4194 0.2719 -0.0045 0.058 Uiso 1 1 calc R
H19B H 0.3286 0.2633 -0.0801 0.058 Uiso 1 1 calc R
H19C H 0.2917 0.2266 0.0272 0.058 Uiso 1 1 calc R
C20 C 0.3926(4) 0.6345(4) -0.0205(4) 0.0190(10) Uani 1 1 d .
H20A H 0.4580 0.6225 -0.0153 0.023 Uiso 1 1 calc R
H20B H 0.3806 0.6422 -0.0885 0.023 Uiso 1 1 calc R
C21 C -0.1856(5) 0.1912(5) 0.0030(4) 0.0355(14) Uani 1 1 d .
H21 H -0.1574 0.1605 -0.0476 0.043 Uiso 1 1 calc R
C22 C -0.2182(6) 0.2727(5) -0.0428(5) 0.0504(18) Uani 1 1 d .
H22A H -0.2786 0.2318 -0.0889 0.076 Uiso 1 1 calc R
H22B H -0.1524 0.3335 -0.0747 0.076 Uiso 1 1 calc R
H22C H -0.2445 0.3049 0.0061 0.076 Uiso 1 1 calc R
C23 C -0.2902(5) 0.0908(6) 0.0505(5) 0.0536(19) Uani 1 1 d .
H23A H -0.3121 0.1179 0.1061 0.080 Uiso 1 1 calc R
H23B H -0.2714 0.0334 0.0697 0.080 Uiso 1 1 calc R
H23C H -0.3529 0.0579 0.0054 0.080 Uiso 1 1 calc R

loop_
_atom_site_aniso_label
_atom_site_aniso_U_11
_atom_site_aniso_U_22
_atom_site_aniso_U_33
_atom_site_aniso_U_23
_atom_site_aniso_U_13
_atom_site_aniso_U_12
O1 0.0282(19) 0.0259(18) 0.013(2) -0.0027(15) -0.0019(15) 0.0098(15)
O2 0.0260(19) 0.0271(19) 0.024(2) -0.0019(16) 0.0097(16) 0.0026(15)
O3 0.039(2) 0.0245(19) 0.027(2) -0.0034(17) -0.0021(18) 0.0060(16)
O4 0.037(2) 0.027(2) 0.033(3) -0.0020(18) 0.0045(18) 0.0109(18)
O5 0.041(2) 0.053(3) 0.039(3) -0.009(2) -0.006(2) 0.030(2)
O6 0.0239(18) 0.0246(18) 0.020(2) -0.0005(15) 0.0013(15) 0.0113(15)
O7 0.029(2) 0.0273(19) 0.023(2) -0.0032(16) 0.0043(16) 0.0051(16)
O8 0.0303(19) 0.0281(19) 0.025(2) -0.0063(16) 0.0005(16) 0.0147(16)
O9 0.046(2) 0.0201(19) 0.046(3) 0.0027(18) 0.013(2) 0.0082(17)
N1 0.025(2) 0.017(2) 0.019(3) -0.0003(17) 0.0031(18) 0.0082(17)
N2 0.023(2) 0.022(2) 0.018(3) -0.0040(18) 0.0020(18) 0.0037(18)
N3 0.035(3) 0.035(3) 0.030(3) -0.002(2) 0.008(2) 0.020(2)
N4 0.021(2) 0.022(2) 0.023(3) -0.0013(19) -0.0035(19) 0.0096(19)
C1 0.044(3) 0.042(3) 0.019(4) -0.001(3) -0.005(3) 0.008(3)
C2 0.029(3) 0.026(3) 0.020(3) -0.002(2) -0.003(2) 0.007(2)
C3 0.029(3) 0.021(2) 0.022(3) -0.004(2) 0.003(2) 0.012(2)
C4 0.026(3) 0.015(2) 0.020(3) -0.001(2) 0.002(2) 0.008(2)
C5 0.024(2) 0.025(3) 0.016(3) 0.001(2) -0.002(2) 0.012(2)
C6 0.020(2) 0.016(2) 0.024(3) 0.000(2) -0.001(2) 0.0061(19)
C7 0.016(2) 0.024(2) 0.023(3) 0.001(2) -0.003(2) 0.009(2)
C8 0.019(2) 0.022(3) 0.020(3) -0.002(2) -0.001(2) 0.003(2)
C9 0.025(3) 0.025(3) 0.021(3) -0.001(2) 0.001(2) 0.006(2)
C10 0.028(3) 0.026(3) 0.025(3) 0.004(2) 0.001(2) 0.009(2)
C11 0.033(3) 0.021(3) 0.020(3) 0.003(2) 0.001(2) 0.011(2)
C12 0.042(3) 0.038(3) 0.039(4) -0.002(3) 0.017(3) 0.011(3)
C13 0.037(3) 0.045(4) 0.050(5) 0.004(3) 0.011(3) 0.021(3)
C14 0.038(3) 0.030(3) 0.035(4) 0.006(3) 0.013(3) 0.013(3)
C15 0.036(3) 0.043(3) 0.048(5) -0.004(3) -0.007(3) 0.019(3)
C16 0.054(4) 0.025(3) 0.025(4) -0.003(2) -0.001(3) 0.010(3)
C17 0.037(3) 0.026(3) 0.021(3) 0.002(2) 0.000(2) 0.022(2)
C18 0.046(3) 0.045(3) 0.024(4) 0.005(3) -0.002(3) 0.032(3)
C19 0.062(4) 0.032(3) 0.036(4) 0.002(3) 0.001(3) 0.034(3)
C20 0.021(2) 0.020(2) 0.013(3) 0.000(2) 0.004(2) 0.009(2)
C21 0.031(3) 0.031(3) 0.027(4) -0.006(3) -0.007(3) 0.003(2)
C22 0.043(4) 0.039(3) 0.054(5) 0.003(3) -0.023(3) 0.009(3)
C23 0.028(3) 0.047(4) 0.051(5) 0.007(3) -0.008(3) -0.008(3)

loop_
_atom_type_symbol
_atom_type_description
_atom_type_scat_dispersion_real
_atom_type_scat_dispersion_imag
_atom_type_scat_source
C C 0.0033 0.0016 'International Tables Vol C Tables 4.2.6.8 and 6.1.1.4'
H H 0.0000 0.0000 'International Tables Vol C Tables 4.2.6.8 and 6.1.1.4'
N N 0.0061 0.0033 'International Tables Vol C Tables 4.2.6.8 and 6.1.1.4'
O O 0.0106 0.0060 'International Tables Vol C Tables 4.2.6.8 and 6.1.1.4'

loop_
_geom_angle_atom_site_label_1
_geom_angle_atom_site_label_2
_geom_angle_atom_site_label_3
_geom_angle
C3 O1 C2 121.5(4)
C11 O2 C12 116.1(4)
C3 N1 C4 124.2(4)
C3 N1 H1 117.9
C4 N1 H1 117.9
C7 N2 C8 124.0(4)
C7 N2 H2 118.0
C8 N2 H2 118.0
O5 N3 O4 124.1(5)
O5 N3 C14 118.8(5)
O4 N3 C14 117.1(5)
O9 N4 O8 123.9(4)
O9 N4 C20 116.1(4)
O8 N4 C20 119.9(4)
C2 C1 H1A 109.5
C2 C1 H1B 109.5
H1A C1 H1B 109.5
C2 C1 H1C 109.5
H1A C1 H1C 109.5
H1B C1 H1C 109.5
O1 C2 C1 102.0(4)
O1 C2 C15 110.6(4)
C1 C2 C15 111.1(5)
O1 C2 C16 109.8(4)
C1 C2 C16 111.4(5)
C15 C2 C16 111.5(5)
O7 C3 N1 124.9(5)
O7 C3 O1 124.2(5)
N1 C3 O1 110.9(4)
N1 C4 C17 109.3(4)
N1 C4 C5 109.8(4)
C17 C4 C5 115.9(4)
N1 C4 H4A 107.2
C17 C4 H4A 107.2
C5 C4 H4A 107.2
C20 C5 C6 111.0(4)
C20 C5 C4 108.5(4)
C6 C5 C4 113.5(4)
C20 C5 H5 107.9
C6 C5 H5 107.9
C4 C5 H5 107.9
C7 C6 C5 112.7(4)
C7 C6 H6A 109.0
C5 C6 H6A 109.0
C7 C6 H6B 109.0
C5 C6 H6B 109.0
H6A C6 H6B 107.8
O6 C7 N2 123.1(5)
O6 C7 C6 121.3(4)
N2 C7 C6 115.6(5)
N2 C8 C9 110.8(4)
N2 C8 C21 108.7(4)
C9 C8 C21 114.5(4)
N2 C8 H8 107.5
C9 C8 H8 107.5
C21 C8 H8 107.5
C10 C9 C8 111.5(4)
C10 C9 C14 111.2(4)
C8 C9 C14 111.1(5)
C10 C9 H9 107.6
C8 C9 H9 107.6
C14 C9 H9 107.6
C11 C10 C9 115.4(4)
C11 C10 H10A 108.4
C9 C10 H10A 108.4
C11 C10 H10B 108.4
C9 C10 H10B 108.4
H10A C10 H10B 107.5
O3 C11 O2 123.2(5)
O3 C11 C10 124.7(5)
O2 C11 C10 112.0(4)
O2 C12 C13 106.9(5)
O2 C12 H12A 110.3
C13 C12 H12A 110.3
O2 C12 H12B 110.3
C13 C12 H12B 110.3
H12A C12 H12B 108.6
C12 C13 H13A 109.5
C12 C13 H13B 109.5
H13A C13 H13B 109.5
C12 C13 H13C 109.5
H13A C13 H13C 109.5
H13B C13 H13C 109.5
N3 C14 C9 108.2(5)
N3 C14 H14A 110.1
C9 C14 H14A 110.1
N3 C14 H14B 110.1
C9 C14 H14B 110.1
H14A C14 H14B 108.4
C2 C15 H15A 109.5
C2 C15 H15B 109.5
H15A C15 H15B 109.5
C2 C15 H15C 109.5
H15A C15 H15C 109.5
H15B C15 H15C 109.5
C2 C16 H16A 109.5
C2 C16 H16B 109.5
H16A C16 H16B 109.5
C2 C16 H16C 109.5
H16A C16 H16C 109.5
H16B C16 H16C 109.5
C18 C17 C19 109.7(4)
C18 C17 C4 113.2(4)
C19 C17 C4 109.6(4)
C18 C17 H17 108.0
C19 C17 H17 108.0
C4 C17 H17 108.0
C17 C18 H18A 109.5
C17 C18 H18B 109.5
H18A C18 H18B 109.5
C17 C18 H18C 109.5
H18A C18 H18C 109.5
H18B C18 H18C 109.5
C17 C19 H19A 109.5
C17 C19 H19B 109.5
H19A C19 H19B 109.5
C17 C19 H19C 109.5
H19A C19 H19C 109.5
H19B C19 H19C 109.5
N4 C20 C5 114.6(4)
N4 C20 H20A 108.6
C5 C20 H20A 108.6
N4 C20 H20B 108.6
C5 C20 H20B 108.6
H20A C20 H20B 107.6
C22 C21 C23 110.5(5)
C22 C21 C8 110.3(4)
C23 C21 C8 110.7(5)
C22 C21 H21 108.4
C23 C21 H21 108.4
C8 C21 H21 108.4
C21 C22 H22A 109.5
C21 C22 H22B 109.5
H22A C22 H22B 109.5
C21 C22 H22C 109.5
H22A C22 H22C 109.5
H22B C22 H22C 109.5
C21 C23 H23A 109.5
C21 C23 H23B 109.5
H23A C23 H23B 109.5
C21 C23 H23C 109.5
H23A C23 H23C 109.5
H23B C23 H23C 109.5

loop_
_geom_bond_atom_site_label_1
_geom_bond_atom_site_label_2
_geom_bond_distance
O1 C3 1.342(6)
O1 C2 1.467(6)
O2 C11 1.331(6)
O2 C12 1.443(7)
O3 C11 1.207(6)
O4 N3 1.225(6)
O5 N3 1.219(6)
O6 C7 1.230(6)
O7 C3 1.231(6)
O8 N4 1.214(5)
O9 N4 1.215(5)
N1 C3 1.332(7)
N1 C4 1.457(6)
N1 H1 0.8600
N2 C7 1.330(6)
N2 C8 1.472(6)
N2 H2 0.8600
N3 C14 1.482(7)
N4 C20 1.484(6)
C1 C2 1.505(8)
C1 H1A 0.9600
C1 H1B 0.9600
C1 H1C 0.9600
C2 C15 1.520(8)
C2 C16 1.520(7)
C4 C17 1.524(7)
C4 C5 1.537(7)
C4 H4A 0.9800
C5 C20 1.520(7)
C5 C6 1.529(7)
C5 H5 0.9800
C6 C7 1.509(7)
C6 H6A 0.9700
C6 H6B 0.9700
C8 C9 1.533(7)
C8 C21 1.550(7)
C8 H8 0.9800
C9 C10 1.535(7)
C9 C14 1.543(8)
C9 H9 0.9800
C10 C11 1.496(7)
C10 H10A 0.9700
C10 H10B 0.9700
C12 C13 1.498(8)
C12 H12A 0.9700
C12 H12B 0.9700
C13 H13A 0.9600
C13 H13B 0.9600
C13 H13C 0.9600
C14 H14A 0.9700
C14 H14B 0.9700
C15 H15A 0.9600
C15 H15B 0.9600
C15 H15C 0.9600
C16 H16A 0.9600
C16 H16B 0.9600
C16 H16C 0.9600
C17 C18 1.516(7)
C17 C19 1.520(7)
C17 H17 0.9800
C18 H18A 0.9600
C18 H18B 0.9600
C18 H18C 0.9600
C19 H19A 0.9600
C19 H19B 0.9600
C19 H19C 0.9600
C20 H20A 0.9700
C20 H20B 0.9700
C21 C22 1.506(9)
C21 C23 1.525(8)
C21 H21 0.9800
C22 H22A 0.9600
C22 H22B 0.9600
C22 H22C 0.9600
C23 H23A 0.9600
C23 H23B 0.9600
C23 H23C 0.9600
